data_4320935
loop_
_publ_author_name
'Giancarlo Francese'
'Francisco M. Romero'
'Antonia Neels'
'Helen Stoeckli-Evans'
'Silvio Decurtins'

_publ_section_title
;
 Crystal Structures and Magnetic Properties of Metal Complexes Bearing
 Four Nitronyl Nitroxide Moieties in the Same Coordination Sphere
;
_journal_name_full 'Inorganic Chemistry'
_journal_page_first 2087
_journal_page_last 2095
_journal_paper_doi 10.1021/ic991236a
_journal_volume 39
_journal_year 2000
_chemical_formula_sum 'C42 H62 Cl5 Mn N10 O17'
_chemical_formula_weight 1211.21
_chemical_name_systematic
; 
 ? 
;
_space_group_IT_number 14
_symmetry_cell_setting monoclinic
_symmetry_space_group_name_Hall '-P 2yn'
_symmetry_space_group_name_H-M 'P 1 21/n 1'
_atom_sites_solution_hydrogens geom
_atom_sites_solution_primary direct
_atom_sites_solution_secondary difmap
_audit_creation_method SHELXL-97
_cell_angle_alpha 90.00
_cell_angle_beta 98.772(9)
_cell_angle_gamma 90.00
_cell_formula_units_Z 4
_cell_length_a 11.5473(8)
_cell_length_b 19.2121(10)
_cell_length_c 25.2361(19)
_cell_measurement_reflns_used 8000
_cell_measurement_temperature 223(2)
_cell_measurement_theta_max 26.05
_cell_measurement_theta_min 1.65
_cell_volume 5533.1(6)
_computing_cell_refinement 'CELL, Stoe & Cie Company, Germany'
_computing_data_collection 'EXPOSE, Stoe & Cie Company, Germany'
_computing_data_reduction 'INTEGRATE, Stoe & Cie Company, Germany'
_computing_molecular_graphics 'PLATON97 (Spek, 1997)'
_computing_publication_material 'SHELXL-97 (Sheldrick, 1997)'
_computing_structure_refinement 'SHELXL-97 (Sheldrick, 1997)'
_computing_structure_solution 'SHELXS-97 (Sheldrick, 1990)'
_diffrn_ambient_temperature 223(2)
_diffrn_measured_fraction_theta_full 0.979
_diffrn_measured_fraction_theta_max 0.979
_diffrn_measurement_device_type 'IPDS, Stoe & Cie Company, Germany'
_diffrn_measurement_method 'Phi oscillation scans'
_diffrn_radiation_monochromator graphite
_diffrn_radiation_source 'fine-focus sealed tube'
_diffrn_radiation_type MoK\a
_diffrn_radiation_wavelength 0.71073
_diffrn_reflns_av_R_equivalents 0.0372
_diffrn_reflns_av_sigmaI/netI 0.0357
_diffrn_reflns_limit_h_max 13
_diffrn_reflns_limit_h_min -14
_diffrn_reflns_limit_k_max 23
_diffrn_reflns_limit_k_min -23
_diffrn_reflns_limit_l_max 30
_diffrn_reflns_limit_l_min -30
_diffrn_reflns_number 42671
_diffrn_reflns_theta_full 25.87
_diffrn_reflns_theta_max 25.87
_diffrn_reflns_theta_min 2.07
_exptl_absorpt_coefficient_mu 0.555
_exptl_absorpt_correction_type none
_exptl_crystal_colour green
_exptl_crystal_density_diffrn 1.454
_exptl_crystal_density_meas ?
_exptl_crystal_density_method 'not measured'
_exptl_crystal_description plate
_exptl_crystal_F_000 2520
_exptl_crystal_size_max 0.70
_exptl_crystal_size_mid 0.45
_exptl_crystal_size_min 0.40
_refine_diff_density_max 1.183
_refine_diff_density_min -1.316
_refine_diff_density_rms 0.079
_refine_ls_extinction_method none
_refine_ls_goodness_of_fit_ref 1.079
_refine_ls_hydrogen_treatment mixed
_refine_ls_matrix_type full
_refine_ls_number_parameters 737
_refine_ls_number_reflns 10476
_refine_ls_number_restraints 0
_refine_ls_restrained_S_all 1.079
_refine_ls_R_factor_all 0.0755
_refine_ls_R_factor_gt 0.0573
_refine_ls_shift/su_max 0.001
_refine_ls_shift/su_mean 0.000
_refine_ls_structure_factor_coef Fsqd
_refine_ls_weighting_details 'calc w=1/[\s^2^(Fo^2^)+(0.1197P)^2^+1.2463P] where P=(Fo^2^+2Fc^2^)/3'
_refine_ls_weighting_scheme calc
_refine_ls_wR_factor_gt 0.1721
_refine_ls_wR_factor_ref 0.1818
_reflns_number_gt 7777
_reflns_number_total 10476
_reflns_threshold_expression >2sigma(I)
_cod_data_source_file ic991236a_4.cif
_cod_data_source_block compound4
_cod_depositor_comments
;
The following automatic conversions were performed:

'_exptl_crystal_density_meas' value 'none' was changed to '?' - the
value is perceived as not measured.

Automatic conversion script
Id: cif_fix_values 3008 2015-01-20 13:52:24Z robertas 
;
_cod_original_sg_symbol_H-M 'P 21/n'
_cod_database_code 4320935

loop_
_symmetry_equiv_pos_as_xyz
'x, y, z'
'-x+1/2, y+1/2, -z+1/2'
'-x, -y, -z'
'x-1/2, -y-1/2, z-1/2'

loop_
_atom_site_label
_atom_site_type_symbol
_atom_site_fract_x
_atom_site_fract_y
_atom_site_fract_z
_atom_site_U_iso_or_equiv
_atom_site_adp_type
_atom_site_occupancy
_atom_site_symmetry_multiplicity
_atom_site_calc_flag
_atom_site_refinement_flags
_atom_site_disorder_assembly
_atom_site_disorder_group
Mn1 Mn 0.77006(4) 0.24201(2) 0.137409(16) 0.02203(14) Uani 1 1 d . . .
C1 C 0.5405(3) 0.24961(15) 0.05041(12) 0.0261(6) Uani 1 1 d . . .
C2 C 0.4613(3) 0.23458(18) 0.00461(14) 0.0367(8) Uani 1 1 d . . .
H2 H 0.4003 0.2657 -0.0077 0.044 Uiso 1 1 calc R . .
C3 C 0.4735(4) 0.17354(19) -0.02226(14) 0.0422(9) Uani 1 1 d . . .
H3 H 0.4211 0.1629 -0.0535 0.051 Uiso 1 1 calc R . .
C4 C 0.5622(3) 0.12793(17) -0.00367(13) 0.0358(8) Uani 1 1 d . . .
H4 H 0.5714 0.0858 -0.0215 0.043 Uiso 1 1 calc R . .
C5 C 0.6378(3) 0.14638(15) 0.04265(12) 0.0269(7) Uani 1 1 d . . .
C6 C 0.5299(3) 0.31490(15) 0.08002(12) 0.0260(6) Uani 1 1 d . . .
C7 C 0.5305(3) 0.39634(16) 0.15082(13) 0.0310(7) Uani 1 1 d . . .
C8 C 0.4992(3) 0.43485(17) 0.09616(14) 0.0350(8) Uani 1 1 d . . .
C9 C 0.4264(4) 0.3825(2) 0.18013(16) 0.0458(9) Uani 1 1 d . . .
H9A H 0.4513 0.3531 0.2110 0.069 Uiso 1 1 calc R . .
H9B H 0.3648 0.3592 0.1561 0.069 Uiso 1 1 calc R . .
H9C H 0.3972 0.4262 0.1919 0.069 Uiso 1 1 calc R . .
C10 C 0.6322(4) 0.42762(19) 0.18894(15) 0.0444(9) Uani 1 1 d . . .
H10A H 0.6543 0.3963 0.2189 0.067 Uiso 1 1 calc R . .
H10B H 0.6086 0.4720 0.2021 0.067 Uiso 1 1 calc R . .
H10C H 0.6985 0.4345 0.1701 0.067 Uiso 1 1 calc R . .
C11 C 0.3867(4) 0.4777(2) 0.09081(17) 0.0519(11) Uani 1 1 d . . .
H11A H 0.3735 0.5002 0.0560 0.078 Uiso 1 1 calc R . .
H11B H 0.3940 0.5129 0.1187 0.078 Uiso 1 1 calc R . .
H11C H 0.3211 0.4474 0.0944 0.078 Uiso 1 1 calc R . .
C12 C 0.6002(4) 0.47714(19) 0.07991(16) 0.0465(9) Uani 1 1 d . . .
H12A H 0.5813 0.4904 0.0425 0.070 Uiso 1 1 calc R . .
H12B H 0.6710 0.4492 0.0850 0.070 Uiso 1 1 calc R . .
H12C H 0.6123 0.5187 0.1019 0.070 Uiso 1 1 calc R . .
C13 C 0.7324(3) 0.09881(15) 0.06491(12) 0.0277(7) Uani 1 1 d . . .
C14 C 0.9185(3) 0.05558(16) 0.10374(13) 0.0300(7) Uani 1 1 d . . .
C15 C 0.8273(3) -0.00444(16) 0.09919(13) 0.0336(7) Uani 1 1 d . . .
C16 C 0.9981(3) 0.05399(18) 0.06083(14) 0.0368(8) Uani 1 1 d . . .
H16A H 1.0439 0.0965 0.0626 0.055 Uiso 1 1 calc R . .
H16B H 0.9508 0.0502 0.0257 0.055 Uiso 1 1 calc R . .
H16C H 1.0504 0.0143 0.0668 0.055 Uiso 1 1 calc R . .
C17 C 0.9904(4) 0.0652(2) 0.15878(14) 0.0408(9) Uani 1 1 d . . .
H17A H 1.0461 0.1027 0.1575 0.061 Uiso 1 1 calc R . .
H17B H 1.0322 0.0225 0.1696 0.061 Uiso 1 1 calc R . .
H17C H 0.9388 0.0766 0.1845 0.061 Uiso 1 1 calc R . .
C18 C 0.7828(4) -0.0203(2) 0.15203(17) 0.0518(10) Uani 1 1 d . . .
H18A H 0.7175 -0.0525 0.1455 0.078 Uiso 1 1 calc R . .
H18B H 0.7572 0.0225 0.1670 0.078 Uiso 1 1 calc R . .
H18C H 0.8454 -0.0409 0.1771 0.078 Uiso 1 1 calc R . .
C19 C 0.8627(4) -0.07067(19) 0.07345(18) 0.0483(10) Uani 1 1 d . . .
H19A H 0.8006 -0.1048 0.0724 0.072 Uiso 1 1 calc R . .
H19B H 0.9339 -0.0889 0.0942 0.072 Uiso 1 1 calc R . .
H19C H 0.8765 -0.0608 0.0372 0.072 Uiso 1 1 calc R . .
C20 C 1.0032(3) 0.32781(16) 0.17322(12) 0.0276(7) Uani 1 1 d . . .
C21 C 1.0959(3) 0.36120(19) 0.20486(13) 0.0364(8) Uani 1 1 d . . .
H21 H 1.1548 0.3837 0.1893 0.044 Uiso 1 1 calc R . .
C22 C 1.0988(3) 0.3604(2) 0.25981(14) 0.0427(9) Uani 1 1 d . . .
H22 H 1.1599 0.3829 0.2823 0.051 Uiso 1 1 calc R . .
C23 C 1.0120(3) 0.32643(18) 0.28156(13) 0.0362(8) Uani 1 1 d . . .
H23 H 1.0123 0.3258 0.3188 0.043 Uiso 1 1 calc R . .
C24 C 0.9241(3) 0.29329(15) 0.24714(11) 0.0266(6) Uani 1 1 d . . .
C25 C 0.9943(3) 0.33055(15) 0.11428(11) 0.0256(6) Uani 1 1 d . . .
C26 C 0.9137(3) 0.34701(17) 0.02314(12) 0.0300(7) Uani 1 1 d . . .
C27 C 1.0453(3) 0.32823(17) 0.02681(12) 0.0316(7) Uani 1 1 d . . .
C28 C 0.8290(4) 0.3015(2) -0.01403(14) 0.0475(10) Uani 1 1 d . . .
H28A H 0.7494 0.3170 -0.0133 0.071 Uiso 1 1 calc R . .
H28B H 0.8372 0.2535 -0.0022 0.071 Uiso 1 1 calc R . .
H28C H 0.8467 0.3051 -0.0503 0.071 Uiso 1 1 calc R . .
C29 C 0.8854(4) 0.4239(2) 0.01182(15) 0.0452(9) Uani 1 1 d . . .
H29A H 0.8055 0.4333 0.0173 0.068 Uiso 1 1 calc R . .
H29B H 0.8939 0.4346 -0.0250 0.068 Uiso 1 1 calc R . .
H29C H 0.9389 0.4526 0.0360 0.068 Uiso 1 1 calc R . .
C30 C 1.0684(4) 0.2536(2) 0.00943(17) 0.0474(10) Uani 1 1 d . . .
H30A H 1.1510 0.2429 0.0191 0.071 Uiso 1 1 calc R . .
H30B H 1.0462 0.2493 -0.0291 0.071 Uiso 1 1 calc R . .
H30C H 1.0225 0.2213 0.0273 0.071 Uiso 1 1 calc R . .
C31 C 1.1190(4) 0.3803(2) 0.00089(14) 0.0408(8) Uani 1 1 d . . .
H31A H 1.1997 0.3646 0.0055 0.061 Uiso 1 1 calc R . .
H31B H 1.1151 0.4255 0.0177 0.061 Uiso 1 1 calc R . .
H31C H 1.0890 0.3840 -0.0371 0.061 Uiso 1 1 calc R . .
C32 C 0.8320(3) 0.25455(15) 0.26888(11) 0.0255(6) Uani 1 1 d . . .
C33 C 0.6932(3) 0.16653(16) 0.28049(12) 0.0298(7) Uani 1 1 d . . .
C34 C 0.6917(4) 0.2236(2) 0.32440(13) 0.0392(8) Uani 1 1 d . . .
C35 C 0.7545(4) 0.0993(2) 0.30134(17) 0.0503(10) Uani 1 1 d . . .
H35A H 0.7609 0.0686 0.2714 0.075 Uiso 1 1 calc R . .
H35B H 0.7093 0.0766 0.3258 0.075 Uiso 1 1 calc R . .
H35C H 0.8322 0.1101 0.3200 0.075 Uiso 1 1 calc R . .
C36 C 0.5764(4) 0.1504(2) 0.24702(15) 0.0445(9) Uani 1 1 d . . .
H36A H 0.5865 0.1142 0.2213 0.067 Uiso 1 1 calc R . .
H36B H 0.5459 0.1921 0.2281 0.067 Uiso 1 1 calc R . .
H36C H 0.5219 0.1347 0.2702 0.067 Uiso 1 1 calc R . .
C37 C 0.5841(5) 0.2713(3) 0.3130(3) 0.0748(16) Uani 1 1 d . . .
H37A H 0.5984 0.3136 0.3339 0.112 Uiso 1 1 calc R . .
H37B H 0.5163 0.2475 0.3228 0.112 Uiso 1 1 calc R . .
H37C H 0.5697 0.2828 0.2752 0.112 Uiso 1 1 calc R . .
C38 C 0.7099(6) 0.1973(3) 0.38181(16) 0.0783(18) Uani 1 1 d . . .
H38A H 0.7065 0.2361 0.4061 0.117 Uiso 1 1 calc R . .
H38B H 0.7860 0.1749 0.3897 0.117 Uiso 1 1 calc R . .
H38C H 0.6491 0.1640 0.3863 0.117 Uiso 1 1 calc R . .
C57 C 0.6351(11) 0.3355(3) -0.1552(3) 0.154(5) Uani 1 1 d . A 2
H57A H 0.7024 0.3647 -0.1410 0.185 Uiso 1 1 calc R A 2
H57B H 0.6660 0.2893 -0.1617 0.185 Uiso 1 1 calc R A 2
C60 C 0.2339(8) 0.1945(4) 0.2485(3) 0.054(2) Uani 0.50 1 d P B 2
H60A H 0.2992 0.1807 0.2753 0.081 Uiso 0.50 1 calc PR B 2
H60B H 0.1704 0.1614 0.2481 0.081 Uiso 0.50 1 calc PR B 2
H60C H 0.2072 0.2404 0.2572 0.081 Uiso 0.50 1 calc PR B 2
C61 C 0.2701(12) 0.1962(7) 0.1977(7) 0.096(4) Uani 0.50 1 d P B 2
H61A H 0.3377 0.2267 0.2084 0.116 Uiso 0.50 1 calc PR B 2
H61B H 0.2090 0.2285 0.1816 0.116 Uiso 0.50 1 calc PR B 2
C62 C 0.311(3) 0.1707(14) 0.1381(18) 0.095(10) Uani 0.50 1 d P B 2
C63 C 0.3328(13) 0.0716(9) 0.0927(6) 0.107(5) Uani 0.50 1 d P B 2
H63A H 0.3387 0.1026 0.0623 0.129 Uiso 0.50 1 calc PR B 2
H63B H 0.2818 0.0327 0.0793 0.129 Uiso 0.50 1 calc PR B 2
C65 C 0.3408(13) 0.0716(9) 0.1498(7) 0.098(5) Uani 0.50 1 d P C 1
H65A H 0.2704 0.0431 0.1401 0.117 Uiso 0.50 1 calc PR C 1
H65B H 0.3582 0.0728 0.1890 0.117 Uiso 0.50 1 calc PR C 1
C64 C 0.452(2) 0.0440(11) 0.1137(9) 0.064(5) Uani 0.50 1 d P B 2
H64A H 0.4518 0.0247 0.1492 0.096 Uiso 0.50 1 calc PR B 2
H64B H 0.5088 0.0814 0.1156 0.096 Uiso 0.50 1 calc PR B 2
H64C H 0.4726 0.0079 0.0899 0.096 Uiso 0.50 1 calc PR B 2
N1 N 0.6290(2) 0.20622(12) 0.06947(9) 0.0235(5) Uani 1 1 d . . .
N2 N 0.5668(2) 0.32691(13) 0.13189(10) 0.0262(5) Uani 1 1 d . . .
N3 N 0.4807(3) 0.37436(14) 0.05772(11) 0.0327(6) Uani 1 1 d . . .
N4 N 0.8380(2) 0.11661(12) 0.09048(10) 0.0252(5) Uani 1 1 d . . .
N5 N 0.7255(3) 0.02851(13) 0.06368(11) 0.0324(6) Uani 1 1 d . . .
N6 N 0.9181(2) 0.29421(12) 0.19339(9) 0.0239(5) Uani 1 1 d . . .
N7 N 0.8946(2) 0.33487(12) 0.08005(9) 0.0238(5) Uani 1 1 d . . .
N8 N 1.0848(3) 0.32995(15) 0.08673(10) 0.0320(6) Uani 1 1 d . . .
N9 N 0.7723(2) 0.19975(13) 0.24622(9) 0.0254(5) Uani 1 1 d . . .
N10 N 0.7935(3) 0.26786(14) 0.31618(10) 0.0311(6) Uani 1 1 d . . .
O1 O 0.6235(2) 0.28300(11) 0.16572(8) 0.0290(5) Uani 1 1 d . . .
O2 O 0.4367(3) 0.38310(13) 0.00907(10) 0.0466(7) Uani 1 1 d . . .
O3 O 0.87708(19) 0.18054(10) 0.09701(8) 0.0271(5) Uani 1 1 d . . .
O4 O 0.6387(2) -0.00722(13) 0.04163(12) 0.0498(7) Uani 1 1 d . . .
O5 O 0.79010(19) 0.33371(11) 0.09322(8) 0.0268(5) Uani 1 1 d . . .
O6 O 1.1924(2) 0.32403(16) 0.10616(10) 0.0487(7) Uani 1 1 d . . .
O7 O 0.7869(2) 0.17097(10) 0.20074(8) 0.0280(5) Uani 1 1 d . . .
O8 O 0.8303(3) 0.31672(13) 0.34830(9) 0.0445(6) Uani 1 1 d . . .
O9 O 1.1114(6) 0.5294(2) 0.20190(16) 0.126(2) Uani 1 1 d . . .
O10 O 1.1167(4) 0.4893(2) 0.11514(15) 0.0832(12) Uani 1 1 d . . .
O11 O 0.9447(5) 0.5028(3) 0.1450(3) 0.130(2) Uani 1 1 d . . .
O12 O 1.0513(4) 0.60125(19) 0.13054(15) 0.0852(12) Uani 1 1 d . . .
O13 O 0.3821(5) 0.3125(3) 0.3908(2) 0.1162(18) Uani 1 1 d . . .
O14 O 0.3279(4) 0.3887(3) 0.45241(14) 0.0944(14) Uani 1 1 d . . .
O15 O 0.3187(4) 0.42167(18) 0.36247(15) 0.0825(12) Uani 1 1 d . . .
O16 O 0.1896(3) 0.3390(2) 0.38900(14) 0.0866(13) Uani 1 1 d . . .
O18 O 0.2783(9) 0.1102(8) 0.1331(4) 0.096(3) Uani 0.50 1 d P B 2
O19 O 0.3937(9) 0.2006(5) 0.1294(4) 0.106(3) Uani 0.50 1 d P B 2
Cl1 Cl 1.05864(11) 0.53127(6) 0.14855(4) 0.0535(3) Uani 1 1 d . . .
Cl2 Cl 0.30304(9) 0.36692(5) 0.39895(3) 0.0459(3) Uani 1 1 d . . .
Cl3 Cl 0.5820(2) 0.36591(12) -0.21012(9) 0.1242(7) Uani 1 1 d . A 2
Cl4 Cl 0.55343(18) 0.32686(11) -0.10664(9) 0.1155(7) Uani 1 1 d . . .
Cl5 Cl 0.4553(10) 0.0314(6) 0.1259(5) 0.163(4) Uani 0.50 1 d P C 1
Cl6 Cl 0.3099(12) 0.1542(6) 0.1274(8) 0.178(6) Uani 0.50 1 d P C 1

loop_
_atom_site_aniso_label
_atom_site_aniso_U_11
_atom_site_aniso_U_22
_atom_site_aniso_U_33
_atom_site_aniso_U_23
_atom_site_aniso_U_13
_atom_site_aniso_U_12
Mn1 0.0260(3) 0.0225(2) 0.0167(2) -0.00116(16) 0.00036(17) -0.00177(17)
C1 0.0268(17) 0.0269(15) 0.0237(15) -0.0007(11) 0.0015(12) -0.0010(12)
C2 0.038(2) 0.0369(18) 0.0311(17) -0.0008(13) -0.0085(15) 0.0030(14)
C3 0.045(2) 0.046(2) 0.0297(17) -0.0089(15) -0.0122(15) -0.0035(16)
C4 0.043(2) 0.0335(17) 0.0276(16) -0.0091(13) -0.0038(14) 0.0005(15)
C5 0.0302(18) 0.0257(14) 0.0235(14) -0.0025(11) 0.0001(12) -0.0030(12)
C6 0.0232(16) 0.0268(15) 0.0269(15) 0.0013(12) 0.0005(12) 0.0004(12)
C7 0.0322(19) 0.0278(15) 0.0328(17) -0.0053(12) 0.0044(14) 0.0026(13)
C8 0.038(2) 0.0283(16) 0.0373(18) -0.0032(13) 0.0013(15) 0.0073(14)
C9 0.045(2) 0.054(2) 0.041(2) -0.0062(17) 0.0141(17) 0.0089(18)
C10 0.056(3) 0.0333(18) 0.041(2) -0.0072(15) -0.0039(17) -0.0080(16)
C11 0.054(3) 0.043(2) 0.056(2) -0.0063(18) -0.002(2) 0.0225(19)
C12 0.055(3) 0.0356(19) 0.047(2) 0.0083(16) 0.0041(18) -0.0012(17)
C13 0.0333(18) 0.0244(14) 0.0245(15) -0.0043(11) 0.0014(13) -0.0014(12)
C14 0.0343(19) 0.0252(15) 0.0294(16) -0.0011(12) 0.0018(13) 0.0059(13)
C15 0.040(2) 0.0254(15) 0.0339(17) 0.0028(13) 0.0020(15) 0.0033(14)
C16 0.042(2) 0.0333(17) 0.0366(18) -0.0015(14) 0.0100(15) 0.0065(15)
C17 0.045(2) 0.044(2) 0.0304(17) -0.0023(14) -0.0044(15) 0.0084(16)
C18 0.066(3) 0.046(2) 0.046(2) 0.0101(17) 0.016(2) -0.0042(19)
C19 0.052(3) 0.0287(17) 0.063(3) -0.0081(17) 0.006(2) 0.0050(16)
C20 0.0293(18) 0.0308(15) 0.0219(14) 0.0026(12) 0.0015(12) -0.0027(13)
C21 0.035(2) 0.0461(19) 0.0265(16) 0.0037(14) 0.0004(14) -0.0139(15)
C22 0.042(2) 0.054(2) 0.0283(17) -0.0016(15) -0.0063(15) -0.0179(17)
C23 0.041(2) 0.0460(19) 0.0194(14) -0.0005(13) -0.0013(14) -0.0103(15)
C24 0.0343(18) 0.0265(15) 0.0177(14) 0.0007(11) -0.0001(12) -0.0009(13)
C25 0.0284(18) 0.0270(14) 0.0206(14) 0.0022(11) 0.0015(12) -0.0038(12)
C26 0.038(2) 0.0353(16) 0.0176(14) 0.0051(12) 0.0052(13) -0.0009(14)
C27 0.037(2) 0.0367(17) 0.0221(15) 0.0012(12) 0.0092(13) -0.0017(14)
C28 0.044(2) 0.073(3) 0.0240(17) -0.0086(17) 0.0010(15) -0.0103(19)
C29 0.054(3) 0.045(2) 0.0385(19) 0.0189(16) 0.0143(17) 0.0115(18)
C30 0.054(3) 0.041(2) 0.049(2) -0.0055(16) 0.0136(19) 0.0040(17)
C31 0.045(2) 0.049(2) 0.0310(18) 0.0050(15) 0.0146(16) -0.0051(17)
C32 0.0312(18) 0.0264(14) 0.0179(13) 0.0015(11) 0.0007(12) -0.0015(12)
C33 0.0336(19) 0.0327(16) 0.0239(15) 0.0063(12) 0.0074(13) -0.0054(13)
C34 0.045(2) 0.049(2) 0.0265(17) -0.0025(14) 0.0152(15) -0.0125(16)
C35 0.056(3) 0.041(2) 0.056(2) 0.0248(18) 0.017(2) 0.0020(18)
C36 0.040(2) 0.057(2) 0.0364(19) 0.0022(16) 0.0063(16) -0.0126(18)
C37 0.049(3) 0.081(3) 0.098(4) -0.043(3) 0.024(3) 0.004(2)
C38 0.116(5) 0.095(4) 0.026(2) 0.001(2) 0.016(2) -0.058(3)
C57 0.328(15) 0.048(3) 0.094(5) -0.010(3) 0.055(7) -0.040(6)
C60 0.062(6) 0.049(4) 0.047(4) -0.011(4) -0.003(4) 0.032(4)
C61 0.072(8) 0.066(7) 0.151(14) -0.004(8) 0.019(8) 0.005(6)
C62 0.057(14) 0.050(9) 0.19(2) 0.041(11) 0.067(16) 0.021(10)
C63 0.084(10) 0.152(14) 0.094(10) -0.051(9) 0.037(8) -0.047(9)
C65 0.049(8) 0.128(13) 0.121(12) -0.018(10) 0.025(8) -0.017(8)
C64 0.073(12) 0.056(6) 0.077(8) -0.001(6) 0.059(8) -0.008(6)
N1 0.0258(14) 0.0234(12) 0.0205(12) -0.0008(9) 0.0010(10) -0.0024(10)
N2 0.0264(14) 0.0274(13) 0.0242(12) -0.0010(10) 0.0022(10) 0.0007(10)
N3 0.0360(17) 0.0314(14) 0.0286(14) -0.0007(11) -0.0017(12) 0.0066(12)
N4 0.0291(15) 0.0234(12) 0.0228(12) -0.0034(9) 0.0029(10) 0.0017(10)
N5 0.0356(17) 0.0240(13) 0.0361(15) -0.0057(11) 0.0009(12) -0.0020(11)
N6 0.0274(14) 0.0243(12) 0.0195(12) 0.0017(9) 0.0020(10) -0.0026(10)
N7 0.0263(15) 0.0267(12) 0.0186(12) 0.0009(9) 0.0042(10) -0.0022(10)
N8 0.0293(16) 0.0416(15) 0.0251(13) 0.0058(11) 0.0044(11) -0.0012(12)
N9 0.0330(15) 0.0251(12) 0.0180(11) 0.0020(9) 0.0035(10) -0.0005(10)
N10 0.0411(17) 0.0334(14) 0.0191(12) -0.0024(10) 0.0051(11) -0.0037(12)
O1 0.0343(13) 0.0321(11) 0.0201(10) 0.0020(8) 0.0027(9) 0.0047(9)
O2 0.0629(19) 0.0428(14) 0.0290(12) 0.0037(10) -0.0096(12) 0.0156(12)
O3 0.0292(12) 0.0233(10) 0.0292(11) -0.0053(8) 0.0062(9) -0.0032(8)
O4 0.0451(16) 0.0301(13) 0.0690(18) -0.0113(12) -0.0078(14) -0.0080(11)
O5 0.0271(13) 0.0298(11) 0.0234(10) 0.0061(8) 0.0038(9) 0.0003(9)
O6 0.0282(15) 0.079(2) 0.0382(14) 0.0097(13) 0.0031(11) -0.0008(13)
O7 0.0408(14) 0.0237(10) 0.0199(10) -0.0003(8) 0.0058(9) -0.0015(9)
O8 0.0608(18) 0.0459(14) 0.0280(12) -0.0134(10) 0.0101(11) -0.0130(12)
O9 0.228(7) 0.083(3) 0.053(2) 0.001(2) -0.020(3) 0.028(3)
O10 0.099(3) 0.089(3) 0.072(2) 0.0016(19) 0.045(2) 0.036(2)
O11 0.081(3) 0.125(4) 0.198(6) -0.038(4) 0.064(4) -0.002(3)
O12 0.120(3) 0.059(2) 0.074(2) 0.0101(18) 0.006(2) 0.022(2)
O13 0.131(4) 0.100(3) 0.130(4) 0.035(3) 0.059(3) 0.042(3)
O14 0.100(3) 0.133(4) 0.0454(19) -0.021(2) -0.0044(19) -0.055(3)
O15 0.107(3) 0.065(2) 0.069(2) 0.0253(17) -0.009(2) -0.029(2)
O16 0.072(3) 0.126(3) 0.056(2) 0.001(2) -0.0092(18) -0.049(2)
O18 0.064(7) 0.129(10) 0.099(7) -0.011(7) 0.027(5) -0.023(7)
O19 0.095(7) 0.115(7) 0.117(7) 0.028(6) 0.043(6) -0.021(6)
Cl1 0.0669(8) 0.0558(6) 0.0404(5) -0.0029(4) 0.0164(5) 0.0149(5)
Cl2 0.0504(6) 0.0506(5) 0.0334(4) 0.0021(4) -0.0044(4) -0.0142(4)
Cl3 0.1233(17) 0.1261(16) 0.1121(15) 0.0085(12) -0.0178(12) 0.0013(13)
Cl4 0.0917(13) 0.1163(14) 0.1335(16) 0.0329(12) 0.0012(11) 0.0076(10)
Cl5 0.096(5) 0.199(9) 0.206(9) -0.104(7) 0.059(5) -0.035(6)
Cl6 0.112(7) 0.124(8) 0.283(14) 0.081(9) -0.018(7) -0.037(5)

loop_
_atom_type_symbol
_atom_type_description
_atom_type_scat_dispersion_real
_atom_type_scat_dispersion_imag
_atom_type_scat_source
Mn Mn 0.3368 0.7283 'International Tables Vol C Tables 4.2.6.8 and 6.1.1.4'
C C 0.0033 0.0016 'International Tables Vol C Tables 4.2.6.8 and 6.1.1.4'
N N 0.0061 0.0033 'International Tables Vol C Tables 4.2.6.8 and 6.1.1.4'
O O 0.0106 0.0060 'International Tables Vol C Tables 4.2.6.8 and 6.1.1.4'
Cl Cl 0.1484 0.1585 'International Tables Vol C Tables 4.2.6.8 and 6.1.1.4'
H H 0.0000 0.0000 'International Tables Vol C Tables 4.2.6.8 and 6.1.1.4'

loop_
_geom_angle_atom_site_label_1
_geom_angle_atom_site_label_2
_geom_angle_atom_site_label_3
_geom_angle
_geom_angle_site_symmetry_1
_geom_angle_site_symmetry_3
_geom_angle_publ_flag
O3 Mn1 O7 90.65(8) . . ?
O3 Mn1 O1 162.28(9) . . ?
O7 Mn1 O1 88.29(8) . . ?
O3 Mn1 O5 95.35(8) . . ?
O7 Mn1 O5 160.48(8) . . ?
O1 Mn1 O5 91.48(9) . . ?
O3 Mn1 N6 96.21(9) . . ?
O7 Mn1 N6 80.78(8) . . ?
O1 Mn1 N6 101.08(9) . . ?
O5 Mn1 N6 80.11(8) . . ?
O3 Mn1 N1 82.56(9) . . ?
O7 Mn1 N1 110.50(9) . . ?
O1 Mn1 N1 81.25(9) . . ?
O5 Mn1 N1 88.73(8) . . ?
N6 Mn1 N1 168.63(9) . . ?
N1 C1 C2 122.3(3) . . ?
N1 C1 C6 117.5(3) . . ?
C2 C1 C6 120.2(3) . . ?
C3 C2 C1 118.9(3) . . ?
C2 C3 C4 120.2(3) . . ?
C3 C4 C5 117.6(3) . . ?
N1 C5 C4 123.5(3) . . ?
N1 C5 C13 116.7(3) . . ?
C4 C5 C13 119.8(3) . . ?
N2 C6 N3 108.2(3) . . ?
N2 C6 C1 127.3(3) . . ?
N3 C6 C1 124.5(3) . . ?
N2 C7 C10 109.0(3) . . ?
N2 C7 C9 106.2(3) . . ?
C10 C7 C9 110.5(3) . . ?
N2 C7 C8 100.3(2) . . ?
C10 C7 C8 115.1(3) . . ?
C9 C7 C8 114.7(3) . . ?
N3 C8 C11 108.9(3) . . ?
N3 C8 C12 106.0(3) . . ?
C11 C8 C12 111.3(3) . . ?
N3 C8 C7 101.2(2) . . ?
C11 C8 C7 114.4(3) . . ?
C12 C8 C7 114.0(3) . . ?
N4 C13 N5 108.2(3) . . ?
N4 C13 C5 126.6(3) . . ?
N5 C13 C5 125.1(3) . . ?
N4 C14 C17 110.0(3) . . ?
N4 C14 C16 106.1(3) . . ?
C17 C14 C16 110.3(3) . . ?
N4 C14 C15 100.0(2) . . ?
C17 C14 C15 115.4(3) . . ?
C16 C14 C15 114.1(3) . . ?
N5 C15 C19 109.6(3) . . ?
N5 C15 C18 105.4(3) . . ?
C19 C15 C18 110.8(3) . . ?
N5 C15 C14 101.0(2) . . ?
C19 C15 C14 115.6(3) . . ?
C18 C15 C14 113.4(3) . . ?
N6 C20 C21 123.3(3) . . ?
N6 C20 C25 117.3(3) . . ?
C21 C20 C25 119.4(3) . . ?
C22 C21 C20 118.0(3) . . ?
C23 C22 C21 119.8(3) . . ?
C22 C23 C24 118.4(3) . . ?
N6 C24 C23 123.1(3) . . ?
N6 C24 C32 116.9(3) . . ?
C23 C24 C32 120.0(3) . . ?
N7 C25 N8 109.2(3) . . ?
N7 C25 C20 125.1(3) . . ?
N8 C25 C20 125.7(3) . . ?
N7 C26 C28 109.0(3) . . ?
N7 C26 C29 105.6(3) . . ?
C28 C26 C29 109.9(3) . . ?
N7 C26 C27 101.1(2) . . ?
C28 C26 C27 115.7(3) . . ?
C29 C26 C27 114.5(3) . . ?
N8 C27 C31 108.2(3) . . ?
N8 C27 C30 105.5(3) . . ?
C31 C27 C30 111.0(3) . . ?
N8 C27 C26 101.4(2) . . ?
C31 C27 C26 115.3(3) . . ?
C30 C27 C26 114.3(3) . . ?
N9 C32 N10 107.9(3) . . ?
N9 C32 C24 126.4(3) . . ?
N10 C32 C24 125.7(3) . . ?
N9 C33 C36 109.7(3) . . ?
N9 C33 C35 105.6(3) . . ?
C36 C33 C35 110.3(3) . . ?
N9 C33 C34 100.7(2) . . ?
C36 C33 C34 115.8(3) . . ?
C35 C33 C34 113.8(3) . . ?
N10 C34 C38 108.9(3) . . ?
N10 C34 C37 105.4(3) . . ?
C38 C34 C37 111.6(4) . . ?
N10 C34 C33 102.0(3) . . ?
C38 C34 C33 115.4(4) . . ?
C37 C34 C33 112.5(3) . . ?
Cl3 C57 Cl4 120.5(8) . . ?
C60 C61 C62 162.1(13) . . ?
O19 C62 O18 135(2) . . ?
O19 C62 C61 112(3) . . ?
O18 C62 C61 104(2) . . ?
O18 C63 C64 113.5(14) . . ?
Cl6 C65 Cl5 115.8(11) . . ?
C5 N1 C1 117.4(2) . . ?
C5 N1 Mn1 122.3(2) . . ?
C1 N1 Mn1 119.76(19) . . ?
O1 N2 C6 125.8(2) . . ?
O1 N2 C7 120.3(2) . . ?
C6 N2 C7 113.8(2) . . ?
O2 N3 C6 126.4(3) . . ?
O2 N3 C8 121.2(3) . . ?
C6 N3 C8 111.9(2) . . ?
O3 N4 C13 124.9(2) . . ?
O3 N4 C14 121.0(2) . . ?
C13 N4 C14 113.4(2) . . ?
O4 N5 C13 126.1(3) . . ?
O4 N5 C15 121.7(3) . . ?
C13 N5 C15 111.6(3) . . ?
C20 N6 C24 117.4(3) . . ?
C20 N6 Mn1 120.07(19) . . ?
C24 N6 Mn1 122.5(2) . . ?
O5 N7 C25 125.3(2) . . ?
O5 N7 C26 121.6(2) . . ?
C25 N7 C26 113.0(3) . . ?
O6 N8 C25 126.5(3) . . ?
O6 N8 C27 120.9(3) . . ?
C25 N8 C27 112.3(3) . . ?
O7 N9 C32 125.6(3) . . ?
O7 N9 C33 119.9(2) . . ?
C32 N9 C33 114.2(2) . . ?
O8 N10 C32 125.2(3) . . ?
O8 N10 C34 121.8(3) . . ?
C32 N10 C34 112.6(3) . . ?
N2 O1 Mn1 111.85(17) . . ?
N4 O3 Mn1 111.97(18) . . ?
N7 O5 Mn1 109.23(16) . . ?
N9 O7 Mn1 112.71(16) . . ?
C62 O18 C63 112.8(16) . . ?
O9 Cl1 O10 112.7(3) . . ?
O9 Cl1 O11 108.5(4) . . ?
O10 Cl1 O11 105.3(3) . . ?
O9 Cl1 O12 109.3(3) . . ?
O10 Cl1 O12 111.3(2) . . ?
O11 Cl1 O12 109.6(3) . . ?
O14 Cl2 O16 109.6(2) . . ?
O14 Cl2 O13 108.5(3) . . ?
O16 Cl2 O13 107.2(3) . . ?
O14 Cl2 O15 111.9(3) . . ?
O16 Cl2 O15 111.9(2) . . ?
O13 Cl2 O15 107.5(3) . . ?

loop_
_geom_bond_atom_site_label_1
_geom_bond_atom_site_label_2
_geom_bond_distance
_geom_bond_site_symmetry_2
_geom_bond_publ_flag
Mn1 O3 2.085(2) . ?
Mn1 O7 2.088(2) . ?
Mn1 O1 2.089(2) . ?
Mn1 O5 2.117(2) . ?
Mn1 N6 2.277(2) . ?
Mn1 N1 2.284(2) . ?
C1 N1 1.349(4) . ?
C1 C2 1.391(4) . ?
C1 C6 1.475(4) . ?
C2 C3 1.373(5) . ?
C3 C4 1.374(5) . ?
C4 C5 1.394(4) . ?
C5 N1 1.346(4) . ?
C5 C13 1.468(4) . ?
C6 N2 1.333(4) . ?
C6 N3 1.359(4) . ?
C7 N2 1.498(4) . ?
C7 C10 1.524(5) . ?
C7 C9 1.527(5) . ?
C7 C8 1.558(5) . ?
C8 N3 1.508(4) . ?
C8 C11 1.527(5) . ?
C8 C12 1.528(5) . ?
C13 N4 1.335(4) . ?
C13 N5 1.353(4) . ?
C14 N4 1.502(4) . ?
C14 C17 1.517(4) . ?
C14 C16 1.524(5) . ?
C14 C15 1.553(5) . ?
C15 N5 1.505(4) . ?
C15 C19 1.513(5) . ?
C15 C18 1.531(5) . ?
C20 N6 1.339(4) . ?
C20 C21 1.391(5) . ?
C20 C25 1.476(4) . ?
C21 C22 1.382(5) . ?
C22 C23 1.379(5) . ?
C23 C24 1.386(4) . ?
C24 N6 1.348(4) . ?
C24 C32 1.471(5) . ?
C25 N7 1.333(4) . ?
C25 N8 1.340(4) . ?
C26 N7 1.504(4) . ?
C26 C28 1.523(5) . ?
C26 C29 1.531(5) . ?
C26 C27 1.550(5) . ?
C27 N8 1.512(4) . ?
C27 C31 1.524(5) . ?
C27 C30 1.535(5) . ?
C32 N9 1.338(4) . ?
C32 N10 1.360(4) . ?
C33 N9 1.494(4) . ?
C33 C36 1.510(5) . ?
C33 C35 1.527(5) . ?
C33 C34 1.561(5) . ?
C34 N10 1.492(5) . ?
C34 C38 1.518(5) . ?
C34 C37 1.535(7) . ?
C57 Cl3 1.543(9) . ?
C57 Cl4 1.664(9) . ?
C60 C61 1.409(17) . ?
C61 C62 1.72(4) . ?
C62 O19 1.16(3) . ?
C62 O18 1.23(4) . ?
C63 O18 1.478(17) . ?
C63 C64 1.49(3) . ?
C65 Cl6 1.70(2) . ?
C65 Cl5 1.72(2) . ?
N2 O1 1.303(3) . ?
N3 O2 1.266(4) . ?
N4 O3 1.310(3) . ?
N5 O4 1.271(4) . ?
N7 O5 1.300(3) . ?
N8 O6 1.269(4) . ?
N9 O7 1.308(3) . ?
N10 O8 1.270(3) . ?
O9 Cl1 1.391(4) . ?
O10 Cl1 1.408(3) . ?
O11 Cl1 1.415(5) . ?
O12 Cl1 1.418(4) . ?
O13 Cl2 1.423(5) . ?
O14 Cl2 1.400(3) . ?
O15 Cl2 1.427(3) . ?
O16 Cl2 1.402(4) . ?

loop_
_geom_torsion_atom_site_label_1
_geom_torsion_atom_site_label_2
_geom_torsion_atom_site_label_3
_geom_torsion_atom_site_label_4
_geom_torsion
_geom_torsion_site_symmetry_1
_geom_torsion_site_symmetry_2
_geom_torsion_site_symmetry_3
_geom_torsion_site_symmetry_4
_geom_torsion_publ_flag
N1 C1 C2 C3 -0.2(5) . . . . ?
C6 C1 C2 C3 179.8(3) . . . . ?
C1 C2 C3 C4 0.7(6) . . . . ?
C2 C3 C4 C5 -0.3(6) . . . . ?
C3 C4 C5 N1 -0.5(5) . . . . ?
C3 C4 C5 C13 178.6(3) . . . . ?
N1 C1 C6 N2 -25.9(5) . . . . ?
C2 C1 C6 N2 154.1(3) . . . . ?
N1 C1 C6 N3 153.0(3) . . . . ?
C2 C1 C6 N3 -26.9(5) . . . . ?
N2 C7 C8 N3 20.0(3) . . . . ?
C10 C7 C8 N3 136.8(3) . . . . ?
C9 C7 C8 N3 -93.3(3) . . . . ?
N2 C7 C8 C11 136.9(3) . . . . ?
C10 C7 C8 C11 -106.3(4) . . . . ?
C9 C7 C8 C11 23.7(4) . . . . ?
N2 C7 C8 C12 -93.3(3) . . . . ?
C10 C7 C8 C12 23.4(4) . . . . ?
C9 C7 C8 C12 153.4(3) . . . . ?
N1 C5 C13 N4 -33.8(5) . . . . ?
C4 C5 C13 N4 147.0(3) . . . . ?
N1 C5 C13 N5 144.8(3) . . . . ?
C4 C5 C13 N5 -34.4(5) . . . . ?
N4 C14 C15 N5 22.2(3) . . . . ?
C17 C14 C15 N5 140.2(3) . . . . ?
C16 C14 C15 N5 -90.6(3) . . . . ?
N4 C14 C15 C19 140.4(3) . . . . ?
C17 C14 C15 C19 -101.7(4) . . . . ?
C16 C14 C15 C19 27.6(4) . . . . ?
N4 C14 C15 C18 -90.1(3) . . . . ?
C17 C14 C15 C18 27.9(4) . . . . ?
C16 C14 C15 C18 157.1(3) . . . . ?
N6 C20 C21 C22 -1.0(5) . . . . ?
C25 C20 C21 C22 177.1(3) . . . . ?
C20 C21 C22 C23 0.7(6) . . . . ?
C21 C22 C23 C24 0.6(6) . . . . ?
C22 C23 C24 N6 -1.7(5) . . . . ?
C22 C23 C24 C32 178.0(3) . . . . ?
N6 C20 C25 N7 34.5(4) . . . . ?
C21 C20 C25 N7 -143.7(3) . . . . ?
N6 C20 C25 N8 -146.3(3) . . . . ?
C21 C20 C25 N8 35.4(5) . . . . ?
N7 C26 C27 N8 -16.2(3) . . . . ?
C28 C26 C27 N8 -133.7(3) . . . . ?
C29 C26 C27 N8 96.9(3) . . . . ?
N7 C26 C27 C31 -132.8(3) . . . . ?
C28 C26 C27 C31 109.7(3) . . . . ?
C29 C26 C27 C31 -19.7(4) . . . . ?
N7 C26 C27 C30 96.8(3) . . . . ?
C28 C26 C27 C30 -20.7(4) . . . . ?
C29 C26 C27 C30 -150.2(3) . . . . ?
N6 C24 C32 N9 28.2(5) . . . . ?
C23 C24 C32 N9 -151.5(3) . . . . ?
N6 C24 C32 N10 -152.6(3) . . . . ?
C23 C24 C32 N10 27.6(5) . . . . ?
N9 C33 C34 N10 -15.2(3) . . . . ?
C36 C33 C34 N10 -133.4(3) . . . . ?
C35 C33 C34 N10 97.2(3) . . . . ?
N9 C33 C34 C38 -133.1(4) . . . . ?
C36 C33 C34 C38 108.7(4) . . . . ?
C35 C33 C34 C38 -20.7(5) . . . . ?
N9 C33 C34 C37 97.3(4) . . . . ?
C36 C33 C34 C37 -20.9(5) . . . . ?
C35 C33 C34 C37 -150.3(4) . . . . ?
C60 C61 C62 O19 -134(4) . . . . ?
C60 C61 C62 O18 17(7) . . . . ?
C4 C5 N1 C1 1.0(5) . . . . ?
C13 C5 N1 C1 -178.2(3) . . . . ?
C4 C5 N1 Mn1 -170.5(3) . . . . ?
C13 C5 N1 Mn1 10.3(4) . . . . ?
C2 C1 N1 C5 -0.6(5) . . . . ?
C6 C1 N1 C5 179.4(3) . . . . ?
C2 C1 N1 Mn1 171.1(3) . . . . ?
C6 C1 N1 Mn1 -8.8(4) . . . . ?
O3 Mn1 N1 C5 25.4(2) . . . . ?
O7 Mn1 N1 C5 -62.5(2) . . . . ?
O1 Mn1 N1 C5 -147.3(2) . . . . ?
O5 Mn1 N1 C5 121.0(2) . . . . ?
N6 Mn1 N1 C5 109.9(5) . . . . ?
O3 Mn1 N1 C1 -145.9(2) . . . . ?
O7 Mn1 N1 C1 126.2(2) . . . . ?
O1 Mn1 N1 C1 41.3(2) . . . . ?
O5 Mn1 N1 C1 -50.4(2) . . . . ?
N6 Mn1 N1 C1 -61.4(6) . . . . ?
N3 C6 N2 O1 -176.5(3) . . . . ?
C1 C6 N2 O1 2.6(5) . . . . ?
N3 C6 N2 C7 7.4(4) . . . . ?
C1 C6 N2 C7 -173.5(3) . . . . ?
C10 C7 N2 O1 44.3(4) . . . . ?
C9 C7 N2 O1 -74.8(4) . . . . ?
C8 C7 N2 O1 165.5(3) . . . . ?
C10 C7 N2 C6 -139.4(3) . . . . ?
C9 C7 N2 C6 101.5(3) . . . . ?
C8 C7 N2 C6 -18.2(4) . . . . ?
N2 C6 N3 O2 179.4(3) . . . . ?
C1 C6 N3 O2 0.3(6) . . . . ?
N2 C6 N3 C8 7.8(4) . . . . ?
C1 C6 N3 C8 -171.3(3) . . . . ?
C11 C8 N3 O2 48.5(4) . . . . ?
C12 C8 N3 O2 -71.3(4) . . . . ?
C7 C8 N3 O2 169.5(3) . . . . ?
C11 C8 N3 C6 -139.3(3) . . . . ?
C12 C8 N3 C6 100.8(3) . . . . ?
C7 C8 N3 C6 -18.4(4) . . . . ?
N5 C13 N4 O3 176.8(3) . . . . ?
C5 C13 N4 O3 -4.4(5) . . . . ?
N5 C13 N4 C14 6.6(4) . . . . ?
C5 C13 N4 C14 -174.6(3) . . . . ?
C17 C14 N4 O3 48.3(4) . . . . ?
C16 C14 N4 O3 -71.0(3) . . . . ?
C15 C14 N4 O3 170.2(2) . . . . ?
C17 C14 N4 C13 -141.0(3) . . . . ?
C16 C14 N4 C13 99.6(3) . . . . ?
C15 C14 N4 C13 -19.2(3) . . . . ?
N4 C13 N5 O4 -178.4(3) . . . . ?
C5 C13 N5 O4 2.7(5) . . . . ?
N4 C13 N5 C15 10.2(4) . . . . ?
C5 C13 N5 C15 -168.6(3) . . . . ?
C19 C15 N5 O4 44.4(4) . . . . ?
C18 C15 N5 O4 -74.9(4) . . . . ?
C14 C15 N5 O4 166.8(3) . . . . ?
C19 C15 N5 C13 -143.8(3) . . . . ?
C18 C15 N5 C13 96.8(3) . . . . ?
C14 C15 N5 C13 -21.4(3) . . . . ?
C21 C20 N6 C24 0.0(5) . . . . ?
C25 C20 N6 C24 -178.2(3) . . . . ?
C21 C20 N6 Mn1 179.6(3) . . . . ?
C25 C20 N6 Mn1 1.4(4) . . . . ?
C23 C24 N6 C20 1.4(5) . . . . ?
C32 C24 N6 C20 -178.3(3) . . . . ?
C23 C24 N6 Mn1 -178.2(3) . . . . ?
C32 C24 N6 Mn1 2.0(4) . . . . ?
O3 Mn1 N6 C20 55.2(2) . . . . ?
O7 Mn1 N6 C20 144.8(2) . . . . ?
O1 Mn1 N6 C20 -128.7(2) . . . . ?
O5 Mn1 N6 C20 -39.2(2) . . . . ?
N1 Mn1 N6 C20 -27.9(6) . . . . ?
O3 Mn1 N6 C24 -125.2(2) . . . . ?
O7 Mn1 N6 C24 -35.5(2) . . . . ?
O1 Mn1 N6 C24 50.9(2) . . . . ?
O5 Mn1 N6 C24 140.4(2) . . . . ?
N1 Mn1 N6 C24 151.7(4) . . . . ?
N8 C25 N7 O5 177.0(3) . . . . ?
C20 C25 N7 O5 -3.7(5) . . . . ?
N8 C25 N7 C26 -7.5(3) . . . . ?
C20 C25 N7 C26 171.8(3) . . . . ?
C28 C26 N7 O5 -46.3(4) . . . . ?
C29 C26 N7 O5 71.7(3) . . . . ?
C27 C26 N7 O5 -168.7(2) . . . . ?
C28 C26 N7 C25 138.0(3) . . . . ?
C29 C26 N7 C25 -104.0(3) . . . . ?
C27 C26 N7 C25 15.6(3) . . . . ?
N7 C25 N8 O6 -177.6(3) . . . . ?
C20 C25 N8 O6 3.1(5) . . . . ?
N7 C25 N8 C27 -4.8(4) . . . . ?
C20 C25 N8 C27 176.0(3) . . . . ?
C31 C27 N8 O6 -51.0(4) . . . . ?
C30 C27 N8 O6 67.8(4) . . . . ?
C26 C27 N8 O6 -172.7(3) . . . . ?
C31 C27 N8 C25 135.7(3) . . . . ?
C30 C27 N8 C25 -105.5(3) . . . . ?
C26 C27 N8 C25 14.0(3) . . . . ?
N10 C32 N9 O7 -178.7(3) . . . . ?
C24 C32 N9 O7 0.6(5) . . . . ?
N10 C32 N9 C33 -5.5(4) . . . . ?
C24 C32 N9 C33 173.7(3) . . . . ?
C36 C33 N9 O7 -50.2(4) . . . . ?
C35 C33 N9 O7 68.6(4) . . . . ?
C34 C33 N9 O7 -172.7(3) . . . . ?
C36 C33 N9 C32 136.2(3) . . . . ?
C35 C33 N9 C32 -105.0(3) . . . . ?
C34 C33 N9 C32 13.7(3) . . . . ?
N9 C32 N10 O8 -179.5(3) . . . . ?
C24 C32 N10 O8 1.3(5) . . . . ?
N9 C32 N10 C34 -6.1(4) . . . . ?
C24 C32 N10 C34 174.6(3) . . . . ?
C38 C34 N10 O8 -49.9(5) . . . . ?
C37 C34 N10 O8 70.0(4) . . . . ?
C33 C34 N10 O8 -172.3(3) . . . . ?
C38 C34 N10 C32 136.5(4) . . . . ?
C37 C34 N10 C32 -103.6(4) . . . . ?
C33 C34 N10 C32 14.1(4) . . . . ?
C6 N2 O1 Mn1 52.0(3) . . . . ?
C7 N2 O1 Mn1 -132.2(2) . . . . ?
O3 Mn1 O1 N2 -83.4(3) . . . . ?
O7 Mn1 O1 N2 -170.22(19) . . . . ?
O5 Mn1 O1 N2 29.31(19) . . . . ?
N6 Mn1 O1 N2 109.53(18) . . . . ?
N1 Mn1 O1 N2 -59.18(18) . . . . ?
C13 N4 O3 Mn1 58.3(3) . . . . ?
C14 N4 O3 Mn1 -132.1(2) . . . . ?
O7 Mn1 O3 N4 55.09(18) . . . . ?
O1 Mn1 O3 N4 -31.3(4) . . . . ?
O5 Mn1 O3 N4 -143.52(18) . . . . ?
N6 Mn1 O3 N4 135.88(18) . . . . ?
N1 Mn1 O3 N4 -55.50(18) . . . . ?
C25 N7 O5 Mn1 -56.1(3) . . . . ?
C26 N7 O5 Mn1 128.8(2) . . . . ?
O3 Mn1 O5 N7 -32.96(17) . . . . ?
O7 Mn1 O5 N7 74.4(3) . . . . ?
O1 Mn1 O5 N7 163.42(17) . . . . ?
N6 Mn1 O5 N7 62.43(17) . . . . ?
N1 Mn1 O5 N7 -115.37(17) . . . . ?
C32 N9 O7 Mn1 -55.0(3) . . . . ?
C33 N9 O7 Mn1 132.1(2) . . . . ?
O3 Mn1 O7 N9 154.0(2) . . . . ?
O1 Mn1 O7 N9 -43.7(2) . . . . ?
O5 Mn1 O7 N9 45.9(4) . . . . ?
N6 Mn1 O7 N9 57.9(2) . . . . ?
N1 Mn1 O7 N9 -123.66(19) . . . . ?
O19 C62 O18 C63 -23(6) . . . . ?
C61 C62 O18 C63 -164.0(14) . . . . ?
C64 C63 O18 C62 83(3) . . . . ?
